data_2236857
loop_
_publ_author_name
'Pourayoubi, Mehrdad'
'Tarahhomi, Atekeh'
'Rheingold, Arnold L.'
'Golen, James A.'

_publ_section_title
;
 <i>N</i>-(4-Fluorobenzoyl)-<i>N</i>',<i>N</i>''-diisopropylphosphoric
 triamide
;
_journal_coeditor_code FF2089
_journal_issue 12
_journal_name_full 'Acta Crystallographica Section E'
_journal_page_first o3406
_journal_page_last o3407
_journal_paper_doi 10.1107/S1600536812046326
_journal_volume 68
_journal_year 2012
_chemical_formula_iupac 'C13 H21 F N3 O2 P'
_chemical_formula_moiety 'C13 H21 F N3 O2 P'
_chemical_formula_sum 'C13 H21 F N3 O2 P'
_chemical_formula_weight 301.30
_chemical_name_systematic
;
<i>N</i>-(4-Fluorobenzoyl)-<i>N</i>',<i>N</i>''-diisopropylphosphoric triamide
;
_space_group_IT_number 14
_symmetry_cell_setting monoclinic
_symmetry_space_group_name_Hall '-P 2ybc'
_symmetry_space_group_name_H-M 'P 1 21/c 1'
_atom_sites_solution_hydrogens geom
_atom_sites_solution_primary direct
_atom_sites_solution_secondary difmap
_audit_creation_method SHELXL-97
_cell_angle_alpha 90.00
_cell_angle_beta 111.461(2)
_cell_angle_gamma 90.00
_cell_formula_units_Z 8
_cell_length_a 15.9974(12)
_cell_length_b 10.7474(7)
_cell_length_c 19.5478(13)
_cell_measurement_reflns_used 6765
_cell_measurement_temperature 100(2)
_cell_measurement_theta_max 26.41
_cell_measurement_theta_min 2.74
_cell_volume 3127.8(4)
_computing_cell_refinement '<i>SAINT</i> (Bruker, 2005)'
_computing_data_collection '<i>APEX2</i> (Bruker, 2005)'
_computing_data_reduction '<i>SAINT</i> (Bruker, 2005)'
_computing_molecular_graphics
;
<i>Mercury</i> (Macrae <i>et al.</i>, 2008) and
<i>SHELXTL</i> (Sheldrick, 2008)
;
_computing_publication_material
;
<i>SHELXTL</i> (Sheldrick, 2008) and
<i>enCIFer</i> (Allen <i>et al.</i>, 2004)
;
_computing_structure_refinement '<i>SHELXL97</i> (Sheldrick, 2008)'
_computing_structure_solution '<i>SHELXS97</i> (Sheldrick, 2008)'
_diffrn_ambient_temperature 100(2)
_diffrn_measured_fraction_theta_full 0.992
_diffrn_measured_fraction_theta_max 0.987
_diffrn_measurement_device_type 'Bruker APEXII CCD'
_diffrn_measurement_method '\f and \w scans'
_diffrn_radiation_monochromator graphite
_diffrn_radiation_source 'fine-focus sealed tube'
_diffrn_radiation_type MoK\a
_diffrn_radiation_wavelength 0.71073
_diffrn_reflns_av_R_equivalents 0.0351
_diffrn_reflns_av_sigmaI/netI 0.0335
_diffrn_reflns_limit_h_max 19
_diffrn_reflns_limit_h_min -20
_diffrn_reflns_limit_k_max 13
_diffrn_reflns_limit_k_min -12
_diffrn_reflns_limit_l_max 24
_diffrn_reflns_limit_l_min -24
_diffrn_reflns_number 24038
_diffrn_reflns_theta_full 25.00
_diffrn_reflns_theta_max 26.45
_diffrn_reflns_theta_min 2.15
_exptl_absorpt_coefficient_mu 0.191
_exptl_absorpt_correction_T_max 0.9719
_exptl_absorpt_correction_T_min 0.9591
_exptl_absorpt_correction_type multi-scan
_exptl_absorpt_process_details '(<i>SADABS</i>; Sheldrick, 2004)'
_exptl_crystal_colour colourless
_exptl_crystal_density_diffrn 1.280
_exptl_crystal_density_method 'not measured'
_exptl_crystal_description block
_exptl_crystal_F_000 1280
_exptl_crystal_size_max 0.22
_exptl_crystal_size_mid 0.20
_exptl_crystal_size_min 0.15
_refine_diff_density_max 1.277
_refine_diff_density_min -1.251
_refine_ls_extinction_method none
_refine_ls_goodness_of_fit_ref 1.079
_refine_ls_hydrogen_treatment mixed
_refine_ls_matrix_type full
_refine_ls_number_parameters 385
_refine_ls_number_reflns 6366
_refine_ls_number_restraints 11
_refine_ls_restrained_S_all 1.089
_refine_ls_R_factor_all 0.0676
_refine_ls_R_factor_gt 0.0505
_refine_ls_shift/su_max 0.024
_refine_ls_shift/su_mean 0.000
_refine_ls_structure_factor_coef Fsqd
_refine_ls_weighting_details 'calc w=1/[\s^2^(Fo^2^)+(0.0604P)^2^+3.5857P] where P=(Fo^2^+2Fc^2^)/3'
_refine_ls_weighting_scheme calc
_refine_ls_wR_factor_gt 0.1269
_refine_ls_wR_factor_ref 0.1404
_reflns_number_gt 4979
_reflns_number_total 6366
_reflns_threshold_expression I>2sigma(I)
_cod_data_source_file ff2089.cif
_cod_data_source_block I
_cod_original_sg_symbol_H-M 'P 21/c'
_cod_database_code 2236857
_cod_database_fobs_code 2236857

loop_
_symmetry_equiv_pos_as_xyz
'x, y, z'
'-x, y+1/2, -z+1/2'
'-x, -y, -z'
'x, -y-1/2, z-1/2'

loop_
_atom_site_type_symbol
_atom_site_label
_atom_site_fract_x
_atom_site_fract_y
_atom_site_fract_z
_atom_site_U_iso_or_equiv
_atom_site_adp_type
_atom_site_calc_flag
_atom_site_refinement_flags
_atom_site_occupancy
_atom_site_symmetry_multiplicity
_atom_site_disorder_assembly
_atom_site_disorder_group
P P1 0.66641(4) 0.16703(5) 0.60938(3) 0.01446(15) Uani d . 1 1 . .
P P2 0.21362(4) 0.66868(5) 0.64779(3) 0.01601(15) Uani d . 1 1 . .
F F1 1.19973(10) 0.26579(16) 0.81566(8) 0.0353(4) Uani d . 1 1 . .
F F2 0.75090(10) 0.72695(16) 0.81958(8) 0.0346(4) Uani d . 1 1 . .
O O1 0.81182(11) 0.27790(16) 0.57067(9) 0.0233(4) Uani d . 1 1 . .
O O2 0.62755(10) 0.11428(15) 0.66103(8) 0.0184(3) Uani d . 1 1 . .
O O3 0.34880(12) 0.81368(16) 0.60767(9) 0.0257(4) Uani d . 1 1 . .
O O4 0.18241(11) 0.59057(15) 0.69603(8) 0.0191(3) Uani d . 1 1 . .
N N1 0.77938(13) 0.17148(18) 0.65776(10) 0.0167(4) Uani d D 1 1 . .
H H1N 0.7967(17) 0.148(2) 0.7034(10) 0.020 Uiso d D 1 1 . .
N N2 0.64876(13) 0.08672(17) 0.53551(10) 0.0163(4) Uani d D 1 1 . .
H H2N 0.6444(17) 0.124(2) 0.4962(11) 0.020 Uiso d D 1 1 . .
N N3 0.63066(14) 0.30688(18) 0.58047(11) 0.0199(4) Uani d D 1 1 A .
H H3N 0.6526(18) 0.333(2) 0.5509(13) 0.024 Uiso d D 1 1 . .
N N4 0.32492(13) 0.69042(18) 0.69250(10) 0.0182(4) Uani d D 1 1 . .
H H4N 0.3451(17) 0.668(2) 0.7372(10) 0.022 Uiso d D 1 1 . .
N N5 0.19346(14) 0.60247(18) 0.56892(10) 0.0190(4) Uani d D 1 1 . .
H H5N 0.1955(18) 0.647(2) 0.5336(12) 0.023 Uiso d D 1 1 . .
N N6 0.17165(14) 0.80866(19) 0.63345(11) 0.0225(4) Uani d D 1 1 . .
H H6N 0.2011(18) 0.861(2) 0.6202(15) 0.027 Uiso d D 1 1 . .
C C1 0.98985(16) 0.3212(2) 0.66618(13) 0.0214(5) Uani d . 1 1 . .
H H1B 0.9655 0.3738 0.6245 0.026 Uiso calc R 1 1 . .
C C2 1.07965(17) 0.3330(2) 0.71090(14) 0.0239(5) Uani d . 1 1 . .
H H2C 1.1172 0.3931 0.7009 0.029 Uiso calc R 1 1 . .
C C3 1.11214(16) 0.2545(2) 0.77028(13) 0.0240(5) Uani d . 1 1 . .
C C4 1.06095(17) 0.1645(2) 0.78636(13) 0.0248(5) Uani d . 1 1 . .
H H4C 1.0865 0.1105 0.8272 0.030 Uiso calc R 1 1 . .
C C5 0.97113(16) 0.1547(2) 0.74148(12) 0.0204(5) Uani d . 1 1 . .
H H5B 0.9343 0.0940 0.7519 0.024 Uiso calc R 1 1 . .
C C6 0.93470(15) 0.2335(2) 0.68126(12) 0.0163(4) Uani d . 1 1 . .
C C7 0.83791(15) 0.2292(2) 0.63192(12) 0.0174(5) Uani d . 1 1 . .
C C8 0.67839(16) -0.0441(2) 0.54144(13) 0.0216(5) Uani d . 1 1 . .
H H8A 0.6991 -0.0683 0.5944 0.026 Uiso calc R 1 1 . .
C C9 0.75718(18) -0.0592(3) 0.51657(15) 0.0314(6) Uani d . 1 1 . .
H H9A 0.8062 -0.0041 0.5455 0.047 Uiso calc R 1 1 . .
H H9B 0.7384 -0.0377 0.4644 0.047 Uiso calc R 1 1 . .
H H9C 0.7779 -0.1458 0.5238 0.047 Uiso calc R 1 1 . .
C C10 0.59970(19) -0.1273(3) 0.49919(16) 0.0339(6) Uani d . 1 1 . .
H H10A 0.5511 -0.1153 0.5178 0.051 Uiso calc R 1 1 . .
H H10B 0.6190 -0.2145 0.5057 0.051 Uiso calc R 1 1 . .
H H10C 0.5782 -0.1059 0.4469 0.051 Uiso calc R 1 1 . .
C C11 0.62386(19) 0.4006(2) 0.63394(14) 0.0293(6) Uani d D 1 1 . .
H H11A 0.6168 0.4687 0.5974 0.044 Uiso calc PR 0.458(5) 1 A 1
H H11B 0.6167 0.3669 0.6792 0.044 Uiso calc PR 0.542(5) 1 A 2
C C12 0.7119(6) 0.4539(9) 0.6829(5) 0.0619(11) Uani d PD 0.458(5) 1 A 1
H H12A 0.7376 0.4014 0.7266 0.093 Uiso calc PR 0.458(5) 1 A 1
H H12B 0.7026 0.5382 0.6978 0.093 Uiso calc PR 0.458(5) 1 A 1
H H12C 0.7532 0.4570 0.6562 0.093 Uiso calc PR 0.458(5) 1 A 1
C C13 0.5276(6) 0.4168(8) 0.6273(5) 0.0619(11) Uani d PD 0.458(5) 1 A 1
H H13A 0.4995 0.3349 0.6244 0.093 Uiso calc PR 0.458(5) 1 A 1
H H13B 0.4948 0.4644 0.5828 0.093 Uiso calc PR 0.458(5) 1 A 1
H H13C 0.5258 0.4615 0.6704 0.093 Uiso calc PR 0.458(5) 1 A 1
C C12' 0.6977(5) 0.5009(7) 0.6466(5) 0.0619(11) Uani d PD 0.542(5) 1 A 2
H H12D 0.7565 0.4650 0.6752 0.093 Uiso calc PR 0.542(5) 1 A 2
H H12E 0.6857 0.5712 0.6736 0.093 Uiso calc PR 0.542(5) 1 A 2
H H12F 0.6977 0.5299 0.5991 0.093 Uiso calc PR 0.542(5) 1 A 2
C C13' 0.5514(5) 0.4973(6) 0.5888(4) 0.0619(11) Uani d PD 0.542(5) 1 A 2
H H13D 0.4917 0.4590 0.5731 0.093 Uiso calc PR 0.542(5) 1 A 2
H H13E 0.5639 0.5235 0.5455 0.093 Uiso calc PR 0.542(5) 1 A 2
H H13F 0.5532 0.5700 0.6196 0.093 Uiso calc PR 0.542(5) 1 A 2
C C14 0.53551(17) 0.8319(2) 0.69340(13) 0.0209(5) Uani d . 1 1 . .
H H14A 0.5109 0.8941 0.6570 0.025 Uiso calc R 1 1 . .
C C15 0.62753(17) 0.8276(2) 0.73154(14) 0.0245(5) Uani d . 1 1 . .
H H15A 0.6664 0.8872 0.7229 0.029 Uiso calc R 1 1 . .
C C16 0.66076(16) 0.7340(2) 0.78238(13) 0.0241(5) Uani d . 1 1 . .
C C17 0.60747(17) 0.6462(2) 0.79746(13) 0.0248(5) Uani d . 1 1 . .
H H17A 0.6330 0.5823 0.8325 0.030 Uiso calc R 1 1 . .
C C18 0.51529(16) 0.6533(2) 0.75999(13) 0.0227(5) Uani d . 1 1 . .
H H18A 0.4770 0.5946 0.7701 0.027 Uiso calc R 1 1 . .
C C19 0.47844(16) 0.7459(2) 0.70771(12) 0.0179(5) Uani d . 1 1 . .
C C20 0.37995(16) 0.7536(2) 0.66527(12) 0.0186(5) Uani d . 1 1 . .
C C21 0.20729(17) 0.4683(2) 0.56179(13) 0.0232(5) Uani d . 1 1 . .
H H21A 0.2013 0.4257 0.6053 0.028 Uiso calc R 1 1 . .
C C22 0.2994(2) 0.4408(3) 0.5623(2) 0.0550(9) Uani d . 1 1 . .
H H22A 0.3444 0.4811 0.6049 0.082 Uiso calc R 1 1 . .
H H22B 0.3046 0.4728 0.5171 0.082 Uiso calc R 1 1 . .
H H22C 0.3093 0.3507 0.5652 0.082 Uiso calc R 1 1 . .
C C23 0.1340(3) 0.4201(3) 0.4942(2) 0.0723(14) Uani d . 1 1 . .
H H23A 0.0754 0.4378 0.4974 0.108 Uiso calc R 1 1 . .
H H23B 0.1409 0.3300 0.4904 0.108 Uiso calc R 1 1 . .
H H23C 0.1378 0.4610 0.4506 0.108 Uiso calc R 1 1 . .
C C24 0.07352(18) 0.8274(2) 0.60296(14) 0.0277(6) Uani d . 1 1 . .
H H24A 0.0453 0.7512 0.6145 0.033 Uiso calc R 1 1 . .
C C25 0.0378(2) 0.8417(3) 0.52048(15) 0.0354(7) Uani d . 1 1 . .
H H25A 0.0521 0.7670 0.4982 0.053 Uiso calc R 1 1 . .
H H25B 0.0655 0.9145 0.5072 0.053 Uiso calc R 1 1 . .
H H25C -0.0275 0.8529 0.5025 0.053 Uiso calc R 1 1 . .
C C26 0.0489(2) 0.9359(3) 0.64109(16) 0.0430(8) Uani d . 1 1 . .
H H26A 0.0694 0.9193 0.6940 0.064 Uiso calc R 1 1 . .
H H26B -0.0165 0.9470 0.6214 0.064 Uiso calc R 1 1 . .
H H26C 0.0777 1.0117 0.6326 0.064 Uiso calc R 1 1 . .

loop_
_atom_site_aniso_label
_atom_site_aniso_U_11
_atom_site_aniso_U_22
_atom_site_aniso_U_33
_atom_site_aniso_U_12
_atom_site_aniso_U_13
_atom_site_aniso_U_23
P1 0.0147(3) 0.0187(3) 0.0103(3) -0.0003(2) 0.0049(2) -0.0013(2)
P2 0.0177(3) 0.0191(3) 0.0117(3) 0.0005(2) 0.0059(2) 0.0002(2)
F1 0.0164(8) 0.0524(10) 0.0328(8) -0.0072(7) 0.0038(6) -0.0086(7)
F2 0.0178(8) 0.0483(10) 0.0357(9) -0.0050(7) 0.0076(6) -0.0064(7)
O1 0.0236(9) 0.0325(9) 0.0150(8) -0.0006(7) 0.0085(7) 0.0053(7)
O2 0.0179(8) 0.0257(8) 0.0128(7) -0.0031(7) 0.0070(6) -0.0031(6)
O3 0.0286(10) 0.0303(9) 0.0171(8) -0.0017(7) 0.0072(7) 0.0081(7)
O4 0.0197(9) 0.0259(9) 0.0128(7) -0.0032(7) 0.0070(6) -0.0004(6)
N1 0.0157(10) 0.0243(10) 0.0096(8) -0.0030(8) 0.0039(7) 0.0006(7)
N2 0.0196(10) 0.0201(10) 0.0086(8) 0.0011(8) 0.0044(7) 0.0010(7)
N3 0.0234(11) 0.0206(10) 0.0172(10) 0.0028(8) 0.0093(8) 0.0005(8)
N4 0.0191(10) 0.0253(10) 0.0097(9) -0.0015(8) 0.0047(7) 0.0034(7)
N5 0.0265(11) 0.0193(10) 0.0123(9) 0.0025(8) 0.0084(8) 0.0021(7)
N6 0.0251(12) 0.0198(10) 0.0228(10) 0.0026(8) 0.0091(9) -0.0005(8)
C1 0.0225(13) 0.0202(12) 0.0264(12) 0.0010(9) 0.0146(10) 0.0008(9)
C2 0.0213(13) 0.0214(12) 0.0341(14) -0.0048(10) 0.0163(11) -0.0051(10)
C3 0.0148(12) 0.0341(14) 0.0235(12) -0.0031(10) 0.0076(9) -0.0100(10)
C4 0.0206(13) 0.0354(14) 0.0178(11) 0.0021(11) 0.0063(10) 0.0037(10)
C5 0.0179(12) 0.0259(12) 0.0187(11) -0.0023(9) 0.0082(9) 0.0013(9)
C6 0.0159(11) 0.0201(11) 0.0147(10) -0.0008(9) 0.0079(9) -0.0025(8)
C7 0.0201(12) 0.0192(11) 0.0152(11) -0.0008(9) 0.0089(9) -0.0007(9)
C8 0.0252(13) 0.0219(12) 0.0169(11) 0.0032(10) 0.0067(9) -0.0015(9)
C9 0.0239(14) 0.0318(14) 0.0384(15) 0.0035(11) 0.0112(12) -0.0096(12)
C10 0.0354(16) 0.0271(14) 0.0448(17) -0.0065(12) 0.0215(13) -0.0123(12)
C11 0.0413(16) 0.0229(13) 0.0277(13) 0.0037(11) 0.0173(12) -0.0055(10)
C12 0.083(3) 0.046(2) 0.070(3) -0.003(2) 0.044(2) -0.0214(19)
C13 0.083(3) 0.046(2) 0.070(3) -0.003(2) 0.044(2) -0.0214(19)
C12' 0.083(3) 0.046(2) 0.070(3) -0.003(2) 0.044(2) -0.0214(19)
C13' 0.083(3) 0.046(2) 0.070(3) -0.003(2) 0.044(2) -0.0214(19)
C14 0.0285(13) 0.0173(11) 0.0218(12) -0.0018(10) 0.0151(10) -0.0013(9)
C15 0.0243(13) 0.0227(12) 0.0329(13) -0.0075(10) 0.0179(11) -0.0054(10)
C16 0.0173(12) 0.0326(13) 0.0232(12) -0.0034(10) 0.0082(10) -0.0093(10)
C17 0.0234(13) 0.0334(14) 0.0185(11) 0.0007(10) 0.0088(10) 0.0034(10)
C18 0.0214(13) 0.0295(13) 0.0183(11) -0.0033(10) 0.0085(10) 0.0041(10)
C19 0.0225(12) 0.0200(11) 0.0139(10) -0.0019(9) 0.0099(9) -0.0023(8)
C20 0.0242(13) 0.0186(11) 0.0140(10) -0.0005(9) 0.0081(9) -0.0002(9)
C21 0.0321(14) 0.0202(12) 0.0188(11) 0.0048(10) 0.0111(10) -0.0010(9)
C22 0.053(2) 0.0428(19) 0.080(3) 0.0130(16) 0.037(2) -0.0067(18)
C23 0.061(2) 0.0353(18) 0.087(3) 0.0087(17) -0.013(2) -0.0311(19)
C24 0.0289(14) 0.0278(13) 0.0281(13) 0.0090(11) 0.0124(11) 0.0041(10)
C25 0.0352(16) 0.0377(15) 0.0277(14) 0.0128(12) 0.0048(12) 0.0006(12)
C26 0.053(2) 0.0476(18) 0.0314(15) 0.0243(15) 0.0183(14) 0.0018(13)

loop_
_atom_type_symbol
_atom_type_description
_atom_type_scat_dispersion_real
_atom_type_scat_dispersion_imag
_atom_type_scat_source
C C 0.0033 0.0016 'International Tables Vol C Tables 4.2.6.8 and 6.1.1.4'
H H 0.0000 0.0000 'International Tables Vol C Tables 4.2.6.8 and 6.1.1.4'
N N 0.0061 0.0033 'International Tables Vol C Tables 4.2.6.8 and 6.1.1.4'
O O 0.0106 0.0060 'International Tables Vol C Tables 4.2.6.8 and 6.1.1.4'
F F 0.0171 0.0103 'International Tables Vol C Tables 4.2.6.8 and 6.1.1.4'
P P 0.1023 0.0942 'International Tables Vol C Tables 4.2.6.8 and 6.1.1.4'

loop_
_geom_angle_atom_site_label_1
_geom_angle_atom_site_label_2
_geom_angle_atom_site_label_3
_geom_angle
O2 P1 N2 115.19(10)
O2 P1 N3 114.04(10)
N2 P1 N3 104.94(10)
O2 P1 N1 104.88(9)
N2 P1 N1 108.28(10)
N3 P1 N1 109.37(10)
O4 P2 N5 111.19(10)
O4 P2 N6 114.82(10)
N5 P2 N6 108.42(10)
O4 P2 N4 106.65(9)
N5 P2 N4 111.01(10)
N6 P2 N4 104.57(11)
C7 N1 P1 122.57(16)
C7 N1 H1N 120.4(17)
P1 N1 H1N 115.9(17)
C8 N2 P1 119.54(15)
C8 N2 H2N 116.2(18)
P1 N2 H2N 119.1(18)
C11 N3 P1 119.18(16)
C11 N3 H3N 114.6(19)
P1 N3 H3N 112.0(19)
C20 N4 P2 125.15(16)
C20 N4 H4N 119.2(18)
P2 N4 H4N 115.2(18)
C21 N5 P2 122.39(16)
C21 N5 H5N 115.1(18)
P2 N5 H5N 118.0(18)
C24 N6 P2 120.41(17)
C24 N6 H6N 115(2)
P2 N6 H6N 116(2)
C2 C1 C6 121.2(2)
C2 C1 H1B 119.4
C6 C1 H1B 119.4
C3 C2 C1 117.4(2)
C3 C2 H2C 121.3
C1 C2 H2C 121.3
F1 C3 C2 118.4(2)
F1 C3 C4 118.1(2)
C2 C3 C4 123.5(2)
C3 C4 C5 118.3(2)
C3 C4 H4C 120.8
C5 C4 H4C 120.8
C4 C5 C6 120.3(2)
C4 C5 H5B 119.8
C6 C5 H5B 119.8
C5 C6 C1 119.2(2)
C5 C6 C7 122.7(2)
C1 C6 C7 118.0(2)
O1 C7 N1 121.2(2)
O1 C7 C6 121.1(2)
N1 C7 C6 117.63(19)
N2 C8 C9 111.0(2)
N2 C8 C10 109.9(2)
C9 C8 C10 112.5(2)
N2 C8 H8A 107.7
C9 C8 H8A 107.7
C10 C8 H8A 107.7
C8 C9 H9A 109.5
C8 C9 H9B 109.5
H9A C9 H9B 109.5
C8 C9 H9C 109.5
H9A C9 H9C 109.5
H9B C9 H9C 109.5
C8 C10 H10A 109.5
C8 C10 H10B 109.5
H10A C10 H10B 109.5
C8 C10 H10C 109.5
H10A C10 H10C 109.5
H10B C10 H10C 109.5
N3 C11 C12 114.5(4)
N3 C11 C13 110.7(4)
C12 C11 C13 134.7(5)
N3 C11 C12' 109.7(3)
C12 C11 C12' 31.6(4)
C13 C11 C12' 129.0(4)
N3 C11 C13' 106.5(3)
C12 C11 C13' 115.8(5)
C13 C11 C13' 49.7(4)
C12' C11 C13' 89.6(4)
N3 C11 H11A 90.6
C12 C11 H11A 90.6
C13 C11 H11A 90.6
C12' C11 H11A 59.1
C13' C11 H11A 41.1
N3 C11 H11B 116.0
C12 C11 H11B 87.7
C13 C11 H11B 71.0
C12' C11 H11B 116.0
C13' C11 H11B 116.0
H11A C11 H11B 151.4
C11 C12 H12A 109.5
C11 C12 H12B 109.5
H12A C12 H12B 109.5
C11 C12 H12C 109.5
H12A C12 H12C 109.5
H12B C12 H12C 109.5
C11 C13 H13A 109.5
C11 C13 H13B 109.5
H13A C13 H13B 109.5
C11 C13 H13C 109.5
H13A C13 H13C 109.5
H13B C13 H13C 109.5
C11 C12' H12D 109.5
C11 C12' H12E 109.5
H12D C12' H12E 109.5
C11 C12' H12F 109.5
H12D C12' H12F 109.5
H12E C12' H12F 109.5
C11 C13' H13D 109.5
C11 C13' H13E 109.5
H13D C13' H13E 109.5
C11 C13' H13F 109.5
H13D C13' H13F 109.5
H13E C13' H13F 109.5
C15 C14 C19 120.9(2)
C15 C14 H14A 119.6
C19 C14 H14A 119.6
C16 C15 C14 117.8(2)
C16 C15 H15A 121.1
C14 C15 H15A 121.1
F2 C16 C17 117.8(2)
F2 C16 C15 118.7(2)
C17 C16 C15 123.4(2)
C16 C17 C18 118.1(2)
C16 C17 H17A 120.9
C18 C17 H17A 120.9
C17 C18 C19 120.6(2)
C17 C18 H18A 119.7
C19 C18 H18A 119.7
C18 C19 C14 119.1(2)
C18 C19 C20 121.7(2)
C14 C19 C20 119.2(2)
O3 C20 N4 120.9(2)
O3 C20 C19 121.9(2)
N4 C20 C19 117.19(19)
N5 C21 C22 111.9(2)
N5 C21 C23 109.0(2)
C22 C21 C23 112.8(3)
N5 C21 H21A 107.6
C22 C21 H21A 107.6
C23 C21 H21A 107.6
C21 C22 H22A 109.5
C21 C22 H22B 109.5
H22A C22 H22B 109.5
C21 C22 H22C 109.5
H22A C22 H22C 109.5
H22B C22 H22C 109.5
C21 C23 H23A 109.5
C21 C23 H23B 109.5
H23A C23 H23B 109.5
C21 C23 H23C 109.5
H23A C23 H23C 109.5
H23B C23 H23C 109.5
N6 C24 C25 112.2(2)
N6 C24 C26 109.7(2)
C25 C24 C26 112.5(2)
N6 C24 H24A 107.4
C25 C24 H24A 107.4
C26 C24 H24A 107.4
C24 C25 H25A 109.5
C24 C25 H25B 109.5
H25A C25 H25B 109.5
C24 C25 H25C 109.5
H25A C25 H25C 109.5
H25B C25 H25C 109.5
C24 C26 H26A 109.5
C24 C26 H26B 109.5
H26A C26 H26B 109.5
C24 C26 H26C 109.5
H26A C26 H26C 109.5
H26B C26 H26C 109.5

loop_
_geom_bond_atom_site_label_1
_geom_bond_atom_site_label_2
_geom_bond_distance
P1 O2 1.4788(16)
P1 N2 1.6159(18)
P1 N3 1.634(2)
P1 N1 1.7065(19)
P2 O4 1.4792(16)
P2 N5 1.6197(19)
P2 N6 1.629(2)
P2 N4 1.688(2)
F1 C3 1.362(3)
F2 C16 1.359(3)
O1 C7 1.231(3)
O3 C20 1.234(3)
N1 C7 1.365(3)
N1 H1N 0.868(16)
N2 C8 1.475(3)
N2 H2N 0.848(16)
N3 C11 1.484(3)
N3 H3N 0.828(17)
N4 C20 1.364(3)
N4 H4N 0.849(17)
N5 C21 1.473(3)
N5 H5N 0.852(17)
N6 C24 1.475(3)
N6 H6N 0.833(17)
C1 C2 1.388(3)
C1 C6 1.395(3)
C1 H1B 0.9500
C2 C3 1.374(4)
C2 H2C 0.9500
C3 C4 1.375(4)
C4 C5 1.387(3)
C4 H4C 0.9500
C5 C6 1.393(3)
C5 H5B 0.9500
C6 C7 1.496(3)
C8 C9 1.516(4)
C8 C10 1.519(4)
C8 H8A 1.0000
C9 H9A 0.9800
C9 H9B 0.9800
C9 H9C 0.9800
C10 H10A 0.9800
C10 H10B 0.9800
C10 H10C 0.9800
C11 C12 1.497(9)
C11 C13 1.508(8)
C11 C12' 1.551(7)
C11 C13' 1.567(7)
C11 H11A 1.0000
C11 H11B 1.0000
C12 H12A 0.9800
C12 H12B 0.9800
C12 H12C 0.9800
C13 H13A 0.9800
C13 H13B 0.9800
C13 H13C 0.9800
C12' H12D 0.9800
C12' H12E 0.9800
C12' H12F 0.9800
C13' H13D 0.9800
C13' H13E 0.9800
C13' H13F 0.9800
C14 C15 1.386(4)
C14 C19 1.397(3)
C14 H14A 0.9500
C15 C16 1.377(4)
C15 H15A 0.9500
C16 C17 1.374(4)
C17 C18 1.388(3)
C17 H17A 0.9500
C18 C19 1.393(3)
C18 H18A 0.9500
C19 C20 1.490(3)
C21 C22 1.498(4)
C21 C23 1.502(4)
C21 H21A 1.0000
C22 H22A 0.9800
C22 H22B 0.9800
C22 H22C 0.9800
C23 H23A 0.9800
C23 H23B 0.9800
C23 H23C 0.9800
C24 C25 1.509(4)
C24 C26 1.512(4)
C24 H24A 1.0000
C25 H25A 0.9800
C25 H25B 0.9800
C25 H25C 0.9800
C26 H26A 0.9800
C26 H26B 0.9800
C26 H26C 0.9800

loop_
_geom_hbond_atom_site_label_D
_geom_hbond_atom_site_label_H
_geom_hbond_atom_site_label_A
_geom_hbond_site_symmetry_A
_geom_hbond_distance_DH
_geom_hbond_distance_HA
_geom_hbond_distance_DA
_geom_hbond_angle_DHA
N1 H1N O4 2_646 0.868(16) 1.970(17) 2.832(2) 172(2)
N2 H2N O3 3_666 0.848(16) 2.177(17) 3.010(2) 167(2)
N3 H3N O1 . 0.828(17) 2.51(3) 2.990(3) 118(2)
N4 H4N O2 2_656 0.849(17) 1.960(17) 2.802(2) 171(3)
N5 H5N O1 3_666 0.852(17) 2.154(18) 2.990(2) 167(2)
N6 H6N O3 . 0.833(17) 2.51(3) 3.055(3) 124(2)

loop_
_geom_torsion_atom_site_label_1
_geom_torsion_atom_site_label_2
_geom_torsion_atom_site_label_3
_geom_torsion_atom_site_label_4
_geom_torsion
O2 P1 N1 C7 -171.46(18)
N2 P1 N1 C7 65.1(2)
N3 P1 N1 C7 -48.8(2)
O2 P1 N2 C8 -57.3(2)
N3 P1 N2 C8 176.46(17)
N1 P1 N2 C8 59.74(19)
O2 P1 N3 C11 43.7(2)
N2 P1 N3 C11 170.64(18)
N1 P1 N3 C11 -73.4(2)
O4 P2 N4 C20 177.25(18)
N5 P2 N4 C20 56.0(2)
N6 P2 N4 C20 -60.7(2)
O4 P2 N5 C21 -41.3(2)
N6 P2 N5 C21 -168.44(19)
N4 P2 N5 C21 77.2(2)
O4 P2 N6 C24 -56.2(2)
N5 P2 N6 C24 68.8(2)
N4 P2 N6 C24 -172.75(17)
C6 C1 C2 C3 0.4(3)
C1 C2 C3 F1 -178.9(2)
C1 C2 C3 C4 1.2(4)
F1 C3 C4 C5 178.3(2)
C2 C3 C4 C5 -1.8(4)
C3 C4 C5 C6 0.8(4)
C4 C5 C6 C1 0.8(3)
C4 C5 C6 C7 -178.6(2)
C2 C1 C6 C5 -1.4(3)
C2 C1 C6 C7 178.0(2)
P1 N1 C7 O1 -2.4(3)
P1 N1 C7 C6 176.42(15)
C5 C6 C7 O1 -163.0(2)
C1 C6 C7 O1 17.6(3)
C5 C6 C7 N1 18.1(3)
C1 C6 C7 N1 -161.2(2)
P1 N2 C8 C9 -109.6(2)
P1 N2 C8 C10 125.23(19)
P1 N3 C11 C12 75.4(5)
P1 N3 C11 C13 -102.8(4)
P1 N3 C11 C12' 109.2(4)
P1 N3 C11 C13' -155.2(3)
C19 C14 C15 C16 1.7(3)
C14 C15 C16 F2 179.0(2)
C14 C15 C16 C17 -0.6(4)
F2 C16 C17 C18 179.6(2)
C15 C16 C17 C18 -0.8(4)
C16 C17 C18 C19 1.1(4)
C17 C18 C19 C14 0.0(3)
C17 C18 C19 C20 178.3(2)
C15 C14 C19 C18 -1.4(3)
C15 C14 C19 C20 -179.8(2)
P2 N4 C20 O3 9.1(3)
P2 N4 C20 C19 -170.58(16)
C18 C19 C20 O3 -161.9(2)
C14 C19 C20 O3 16.4(3)
C18 C19 C20 N4 17.7(3)
C14 C19 C20 N4 -164.0(2)
P2 N5 C21 C22 -92.0(3)
P2 N5 C21 C23 142.6(3)
P2 N6 C24 C25 -94.2(2)
P2 N6 C24 C26 140.0(2)
